data_1511284
loop_
_publ_author_name
'El Ghozzi, M.'
'Arbus, A.'
'Mahiou, R.'
'Cousseins, J.C.'
'Chadeyron, G.'

_publ_section_title
;
 Revised structure of the orthoborate Y B O3
;
_journal_name_full 'Journal of Solid State Chemistry'
_journal_page_first 261
_journal_page_last 266
_journal_paper_doi 10.1006/jssc.1996.7207
_journal_volume 128
_journal_year 1997
_chemical_formula_sum 'B O3 Y'
_chemical_name_systematic 'Y (B O3)'
_space_group_IT_number 176
_symmetry_space_group_name_Hall '-P 6c'
_symmetry_space_group_name_H-M 'P 63/m'
_cell_angle_alpha 90
_cell_angle_beta 90
_cell_angle_gamma 120
_cell_formula_units_Z 2
_cell_length_a 3.776
_cell_length_b 3.776
_cell_length_c 8.806
_cell_volume 108.736
_citation_journal_id_ASTM JSSCBI
_cod_data_source_file boron0-1_410.cif
_cod_data_source_block B1O3Y1
_cod_original_formula_sum 'B1 O3 Y1'
_cod_database_code 1511284

loop_
_symmetry_equiv_pos_as_xyz
x,y,z
x-y,x,z+1/2
-y,x-y,z
-x,-y,z+1/2
-x+y,-x,z
y,-x+y,z+1/2
-x,-y,-z
-x+y,-x,-z-1/2
y,-x+y,-z
x,y,-z-1/2
x-y,x,-z
-y,x-y,-z-1/2

loop_
_atom_site_label
_atom_site_type_symbol
_atom_site_fract_x
_atom_site_fract_y
_atom_site_fract_z
_atom_site_occupancy
_atom_site_U_iso_or_equiv
Y1 Y+3 0 0 0 1 0.0
B1 B+3 0.586 0.435 0.25 0.333 0.0
O2 O-2 0.774 0.881 0.25 0.333 0.0
O1 O-2 0.6667 0.3333 0.1103 1 0.0
